data_7135357
loop_
_publ_author_name
'He, Xiuyan'
'Wu, Changjiang'
'Hong, Dongjing'
'Fang, Huayi'
'Cui, Peng'

_publ_section_title
;
 A tetranuclear lanthanum-nickel hydrido complex supported by an
 arene-anchored bis(phosphinomethylamido) ligand.
;
_journal_issue 12
_journal_name_full 'Chemical communications (Cambridge, England)'
_journal_page_first 3807
_journal_page_last 3810
_journal_paper_doi 10.1039/d5cc06726j
_journal_volume 62
_journal_year 2026
_chemical_formula_moiety 'C64 H88 I2 La2 N4 Ni2 P4, 2(C6 H6)'
_chemical_formula_sum 'C76 H100 I2 La2 N4 Ni2 P4'
_chemical_formula_weight 1842.51
_space_group_crystal_system triclinic
_space_group_IT_number 2
_space_group_name_Hall '-P 1'
_space_group_name_H-M_alt 'P -1'
_atom_sites_solution_hydrogens geom
_atom_sites_solution_primary dual
_atom_sites_solution_secondary difmap
_audit_creation_date 2023-12-23
_audit_creation_method
;
Olex2 1.5
(compiled 2022.04.07 svn.rca3783a0 for OlexSys, GUI svn.r6498)
;
_audit_update_record
;
2025-09-03 deposited with the CCDC.	2026-01-07 downloaded from the CCDC.
;
_cell_angle_alpha 79.748(13)
_cell_angle_beta 71.941(15)
_cell_angle_gamma 67.907(14)
_cell_formula_units_Z 1
_cell_length_a 11.364(14)
_cell_length_b 13.293(15)
_cell_length_c 14.600(16)
_cell_measurement_reflns_used 7196
_cell_measurement_temperature 296.15
_cell_measurement_theta_max 27.953
_cell_measurement_theta_min 2.155
_cell_volume 1938(4)
_computing_cell_refinement 'SAINT v8.37A (Bruker, 2015)'
_computing_data_collection 'Bruker D8 Venture diffractometer'
_computing_data_reduction 'SAINT v8.37A (Bruker, 2015)'
_computing_molecular_graphics 'Olex2 1.5 (Dolomanov et al., 2009)'
_computing_publication_material 'Olex2 1.5 (Dolomanov et al., 2009)'
_computing_structure_refinement 'SHELXL 2019/3 (Sheldrick, 2015)'
_computing_structure_solution 'SHELXT 2014/5 (Sheldrick, 2014)'
_diffrn_ambient_temperature 296.15
_diffrn_detector 'CCD area detector'
_diffrn_detector_area_resol_mean 7.9
_diffrn_detector_type 'CCD area detector'
_diffrn_measured_fraction_theta_full 0.995
_diffrn_measured_fraction_theta_max 0.942
_diffrn_measurement_device 'three-circle diffractometer'
_diffrn_measurement_device_type 'Bruker APEX-II CCD'
_diffrn_measurement_method '\f and \w scans'
_diffrn_radiation_monochromator graphite
_diffrn_radiation_probe x-ray
_diffrn_radiation_type MoK\a
_diffrn_radiation_wavelength 0.71073
_diffrn_reflns_av_R_equivalents 0.0376
_diffrn_reflns_av_unetI/netI 0.0563
_diffrn_reflns_Laue_measured_fraction_full 0.995
_diffrn_reflns_Laue_measured_fraction_max 0.942
_diffrn_reflns_limit_h_max 14
_diffrn_reflns_limit_h_min -14
_diffrn_reflns_limit_k_max 16
_diffrn_reflns_limit_k_min -17
_diffrn_reflns_limit_l_max 19
_diffrn_reflns_limit_l_min -17
_diffrn_reflns_number 17472
_diffrn_reflns_point_group_measured_fraction_full 0.995
_diffrn_reflns_point_group_measured_fraction_max 0.942
_diffrn_reflns_theta_full 25.242
_diffrn_reflns_theta_max 28.088
_diffrn_reflns_theta_min 1.471
_diffrn_source 'sealed X-ray tube'
_diffrn_source_current 30.0
_diffrn_source_power 1.5
_diffrn_source_target Mo
_diffrn_source_type 'Incoatec I\ms'
_diffrn_source_voltage 50.0
_diffrn_standards_number 0
_exptl_absorpt_coefficient_mu 2.479
_exptl_absorpt_correction_T_max 0.7456
_exptl_absorpt_correction_T_min 0.3246
_exptl_absorpt_correction_type multi-scan
_exptl_absorpt_process_details
;
SADABS-2016/2 (Bruker,2016/2) was used for absorption correction.
wR2(int) was 0.1251 before and 0.0505 after correction.
The Ratio of minimum to maximum transmission is 0.4354.
The \l/2 correction factor is Not present.
;
_exptl_crystal_colour red
_exptl_crystal_colour_primary red
_exptl_crystal_density_diffrn 1.579
_exptl_crystal_description block
_exptl_crystal_F_000 920
_exptl_crystal_recrystallization_method
'The crystals were growth by means of evaporation of a mixture of n-hexane and toluene at RT.'
_exptl_crystal_size_max 0.13
_exptl_crystal_size_mid 0.12
_exptl_crystal_size_min 0.1
_refine_diff_density_max 1.929
_refine_diff_density_min -1.172
_refine_diff_density_rms 0.122
_refine_ls_extinction_method none
_refine_ls_goodness_of_fit_ref 0.969
_refine_ls_hydrogen_treatment constr
_refine_ls_matrix_type full
_refine_ls_number_parameters 597
_refine_ls_number_reflns 8900
_refine_ls_number_restraints 536
_refine_ls_restrained_S_all 0.957
_refine_ls_R_factor_all 0.0647
_refine_ls_R_factor_gt 0.0461
_refine_ls_shift/su_max 0.001
_refine_ls_shift/su_mean 0.000
_refine_ls_structure_factor_coef Fsqd
_refine_ls_weighting_details 'w=1/[\s^2^(Fo^2^)+(0.0795P)^2^] where P=(Fo^2^+2Fc^2^)/3'
_refine_ls_weighting_scheme calc
_refine_ls_wR_factor_gt 0.1192
_refine_ls_wR_factor_ref 0.1295
_reflns_Friedel_coverage 0.000
_reflns_number_gt 6703
_reflns_number_total 8900
_reflns_threshold_expression 'I > 2\s(I)'
_cod_data_source_file d5cc06726j2.cif
_cod_data_source_block 1_a
_cod_database_code 7135357
_shelx_shelxl_version_number 2019/3
_shelx_space_group_comment
;
The symmetry employed for this shelxl refinement is uniquely defined
by the following loop, which should always be used as a source of
symmetry information in preference to the above space-group names.
They are only intended as comments.
;
_shelx_estimated_absorpt_t_max 0.790
_shelx_estimated_absorpt_t_min 0.739
_exptl_crystal_mounting_method
'Crystals were removed from the crystallisation vial and immediately coated with polybutenes oil (CAS: 9003-29-6) on a glass slide. A suitable single crystal coated with polybutenes oil as less as possible was sealed in capillary tube filled with argon. The capillary tube with single crystal was mounted on copper pin with solid paraffin.'
_olex2_refinement_description
;
1. Fixed Uiso
 At 1.2 times of:
  All C(H) groups, All C(H,H) groups
 At 1.5 times of:
  All C(H,H,H) groups
2. Restrained distances
 C38-C37 = C37-C36 = C36-C35 = C35-C34 = C34-C33 = C38-C33
 1.39 with sigma of 0.01
3. Uiso/Uaniso restraints and constraints
P2 \\sim C27 \\sim C28 \\sim C29 \\sim C30 \\sim C31 \\sim C32 \\sim C27A \\sim
C28A \\sim C29A \\sim C30A \\sim C31A \\sim C32A: within 2A with sigma of 0.01
and sigma for terminal atoms of 0.02 within 2A
P1 \\sim C14 \\sim C15 \\sim C16 \\sim C17 \\sim C18 \\sim C19 \\sim C14A \\sim
C15A \\sim C16A \\sim C17A \\sim C18A \\sim C19A: within 2A with sigma of 0.01
and sigma for terminal atoms of 0.02 within 2A
C38 \\sim C33 \\sim C34 \\sim C35 \\sim C37 \\sim C36 \\sim C38A \\sim C33A
\\sim C34A \\sim C35A \\sim C37A \\sim C36A: within 2A with sigma of 0.01 and
sigma for terminal atoms of 0.02 within 2A
4. Same fragment restrains
{P1, C14A, C15A, C16A, C17A, C18A, C19A} sigma for 1-2: 0.01, 1-3: 0.04
as in
{P1, C14, C15, C16, C17, C18, C19}
{P2, C27A, C28A, C29A, C30A, C31A, C32A} sigma for 1-2: 0.01, 1-3: 0.04
as in
{P2, C27, C28, C29, C30, C31, C32}
{C33A, C34A, C35A, C36A, C37A, C38A} sigma for 1-2: 0.01, 1-3: 0.04
as in
{C33, C34, C35, C36, C37, C38}
5. Others
 Sof(I1A)=1-FVAR(1)
 Sof(I1)=FVAR(1)
 Sof(C14A)=Sof(H14A)=Sof(C15A)=Sof(H15D)=Sof(H15E)=Sof(H15F)=Sof(C16A)=
 Sof(H16D)=Sof(H16E)=Sof(H16F)=Sof(C17A)=Sof(H17A)=Sof(C18A)=Sof(H18D)=
 Sof(H18E)=Sof(H18F)=Sof(C19A)=Sof(H19D)=Sof(H19E)=Sof(H19F)=1-FVAR(2)
 Sof(C14)=Sof(H14)=Sof(C15)=Sof(H15A)=Sof(H15B)=Sof(H15C)=Sof(C16)=Sof(H16A)=
 Sof(H16B)=Sof(H16C)=Sof(C17)=Sof(H17)=Sof(C18)=Sof(H18A)=Sof(H18B)=Sof(H18C)=
 Sof(C19)=Sof(H19A)=Sof(H19B)=Sof(H19C)=FVAR(2)
 Sof(C27A)=Sof(H27A)=Sof(C28A)=Sof(H28D)=Sof(H28E)=Sof(H28F)=Sof(C29A)=
 Sof(H29D)=Sof(H29E)=Sof(H29F)=Sof(C30A)=Sof(H30A)=Sof(C31A)=Sof(H31D)=
 Sof(H31E)=Sof(H31F)=Sof(C32A)=Sof(H32D)=Sof(H32E)=Sof(H32F)=1-FVAR(3)
 Sof(C27)=Sof(H27)=Sof(C28)=Sof(H28A)=Sof(H28B)=Sof(H28C)=Sof(C29)=Sof(H29A)=
 Sof(H29B)=Sof(H29C)=Sof(C30)=Sof(H30)=Sof(C31)=Sof(H31A)=Sof(H31B)=Sof(H31C)=
 Sof(C32)=Sof(H32A)=Sof(H32B)=Sof(H32C)=FVAR(3)
 Sof(C33A)=Sof(H33A)=Sof(C34A)=Sof(H34A)=Sof(C35A)=Sof(H35A)=Sof(C36A)=
 Sof(H36A)=Sof(C37A)=Sof(H37A)=Sof(C38A)=Sof(H38A)=1-FVAR(4)
 Sof(C33)=Sof(H33)=Sof(C34)=Sof(H34)=Sof(C35)=Sof(H35)=Sof(C36)=Sof(H36)=
 Sof(C37)=Sof(H37)=Sof(C38)=Sof(H38)=FVAR(4)
6.a Ternary CH refined with riding coordinates:
 C14(H14), C17(H17), C27(H27), C30(H30), C14A(H14A), C17A(H17A), C27A(H27A),
 C30A(H30A)
6.b Secondary CH2 refined with riding coordinates:
 C13(H13A,H13B), C26(H26A,H26B)
6.c Aromatic/amide H refined with riding coordinates:
 C2(H2), C4(H4), C5(H5), C6(H6), C8(H8), C9(H9), C10(H10), C11(H11), C21(H21),
 C22(H22), C23(H23), C24(H24), C33(H33), C34(H34), C35(H35), C36(H36), C37(H37),
  C38(H38), C33A(H33A), C34A(H34A), C35A(H35A), C36A(H36A), C37A(H37A),
 C38A(H38A)
6.d Idealised Me refined as rotating group:
 C15(H15A,H15B,H15C), C16(H16A,H16B,H16C), C18(H18A,H18B,H18C), C19(H19A,H19B,
 H19C), C28(H28A,H28B,H28C), C29(H29A,H29B,H29C), C31(H31A,H31B,H31C), C32(H32A,
 H32B,H32C), C15A(H15D,H15E,H15F), C16A(H16D,H16E,H16F), C18A(H18D,H18E,H18F),
 C19A(H19D,H19E,H19F), C28A(H28D,H28E,H28F), C29A(H29D,H29E,H29F), C31A(H31D,
 H31E,H31F), C32A(H32D,H32E,H32F)
;
_olex2_submission_special_instructions 'No special instructions were received'

loop_
_space_group_symop_operation_xyz
'x, y, z'
'-x, -y, -z'

loop_
_atom_site_label
_atom_site_type_symbol
_atom_site_fract_x
_atom_site_fract_y
_atom_site_fract_z
_atom_site_U_iso_or_equiv
_atom_site_adp_type
_atom_site_occupancy
_atom_site_site_symmetry_order
_atom_site_calc_flag
_atom_site_refinement_flags_posn
_atom_site_refinement_flags_adp
_atom_site_refinement_flags_occupancy
_atom_site_disorder_assembly
_atom_site_disorder_group
La1 La 0.48480(2) 0.65352(2) 0.62197(2) 0.04228(10) Uani 1 1 d . . . . .
Ni1 Ni 0.28390(6) 0.59749(5) 0.69472(5) 0.05311(17) Uani 1 1 d . . . . .
P1 P 0.32915(12) 0.54741(12) 0.83457(10) 0.0547(3) Uani 1 1 d D U . . .
C14 C 0.2364(16) 0.4634(13) 0.9224(9) 0.074(3) Uani 0.407(11) 1 d D U P A 1
H14 H 0.144016 0.510977 0.941079 0.089 Uiso 0.407(11) 1 calc R U P A 1
C15 C 0.241(2) 0.3736(14) 0.8691(11) 0.094(5) Uani 0.407(11) 1 d D U P A 1
H15A H 0.188870 0.404614 0.823578 0.141 Uiso 0.407(11) 1 calc R U P A 1
H15B H 0.205675 0.323425 0.914556 0.141 Uiso 0.407(11) 1 calc R U P A 1
H15C H 0.330204 0.335895 0.835517 0.141 Uiso 0.407(11) 1 calc R U P A 1
C16 C 0.276(2) 0.4173(18) 1.0151(11) 0.083(5) Uani 0.407(11) 1 d D U P A 1
H16A H 0.370052 0.385735 1.001052 0.125 Uiso 0.407(11) 1 calc R U P A 1
H16B H 0.237607 0.362320 1.045345 0.125 Uiso 0.407(11) 1 calc R U P A 1
H16C H 0.244784 0.474403 1.057869 0.125 Uiso 0.407(11) 1 calc R U P A 1
C17 C 0.291(2) 0.6558(14) 0.9158(13) 0.062(4) Uani 0.407(11) 1 d D U P A 1
H17 H 0.301290 0.618727 0.978551 0.074 Uiso 0.407(11) 1 calc R U P A 1
C18 C 0.149(3) 0.7315(18) 0.9330(15) 0.074(5) Uani 0.407(11) 1 d D U P A 1
H18A H 0.130652 0.762775 0.872187 0.111 Uiso 0.407(11) 1 calc R U P A 1
H18B H 0.134608 0.788415 0.971702 0.111 Uiso 0.407(11) 1 calc R U P A 1
H18C H 0.091190 0.691333 0.966064 0.111 Uiso 0.407(11) 1 calc R U P A 1
C19 C 0.380(3) 0.722(2) 0.8845(19) 0.068(5) Uani 0.407(11) 1 d D U P A 1
H19A H 0.469356 0.674256 0.878260 0.101 Uiso 0.407(11) 1 calc R U P A 1
H19B H 0.355842 0.772720 0.931823 0.101 Uiso 0.407(11) 1 calc R U P A 1
H19C H 0.371480 0.760471 0.823444 0.101 Uiso 0.407(11) 1 calc R U P A 1
P2 P 0.16667(12) 0.74693(12) 0.63151(10) 0.0553(3) Uani 1 1 d D U . . .
C27 C 0.1680(11) 0.7889(11) 0.5013(6) 0.071(3) Uani 0.558(11) 1 d D U P B 1
H27 H 0.093358 0.857081 0.501640 0.085 Uiso 0.558(11) 1 calc R U P B 1
C28 C 0.2918(12) 0.8170(13) 0.4443(9) 0.096(4) Uani 0.558(11) 1 d D U P B 1
H28A H 0.302950 0.866372 0.478833 0.145 Uiso 0.558(11) 1 calc R U P B 1
H28B H 0.282013 0.850473 0.381893 0.145 Uiso 0.558(11) 1 calc R U P B 1
H28C H 0.367590 0.751618 0.436614 0.145 Uiso 0.558(11) 1 calc R U P B 1
C29 C 0.1405(17) 0.7107(14) 0.4585(13) 0.096(4) Uani 0.558(11) 1 d D U P B 1
H29A H 0.198610 0.638486 0.470269 0.144 Uiso 0.558(11) 1 calc R U P B 1
H29B H 0.154255 0.728086 0.390195 0.144 Uiso 0.558(11) 1 calc R U P B 1
H29C H 0.050812 0.714481 0.487222 0.144 Uiso 0.558(11) 1 calc R U P B 1
C30 C -0.0126(7) 0.7704(15) 0.6840(11) 0.071(3) Uani 0.558(11) 1 d D U P B 1
H30 H -0.033636 0.730583 0.644399 0.085 Uiso 0.558(11) 1 calc R U P B 1
C31 C -0.1044(14) 0.8882(15) 0.6740(12) 0.088(4) Uani 0.558(11) 1 d D U P B 1
H31A H -0.110046 0.927574 0.725177 0.133 Uiso 0.558(11) 1 calc R U P B 1
H31B H -0.190541 0.888947 0.677584 0.133 Uiso 0.558(11) 1 calc R U P B 1
H31C H -0.070172 0.921893 0.612866 0.133 Uiso 0.558(11) 1 calc R U P B 1
C32 C -0.0441(16) 0.7171(15) 0.7856(12) 0.089(5) Uani 0.558(11) 1 d D U P B 1
H32A H 0.014793 0.643150 0.787183 0.134 Uiso 0.558(11) 1 calc R U P B 1
H32B H -0.133307 0.718296 0.803797 0.134 Uiso 0.558(11) 1 calc R U P B 1
H32C H -0.033533 0.756344 0.830033 0.134 Uiso 0.558(11) 1 calc R U P B 1
N1 N 0.5864(3) 0.5324(3) 0.7453(3) 0.0454(8) Uani 1 1 d . . . . .
N2 N 0.3297(3) 0.8433(3) 0.6563(3) 0.0478(9) Uani 1 1 d . . . . .
C1 C 0.7516(4) 0.6486(4) 0.6317(3) 0.0430(10) Uani 1 1 d . . . . .
C2 C 0.6515(4) 0.7390(4) 0.6778(3) 0.0442(10) Uani 1 1 d . . . . .
H2 H 0.624592 0.737074 0.744865 0.053 Uiso 1 1 calc R U . . .
C3 C 0.5918(4) 0.8316(4) 0.6240(4) 0.0463(10) Uani 1 1 d . . . . .
C4 C 0.6367(5) 0.8357(4) 0.5244(4) 0.0608(13) Uani 1 1 d . . . . .
H4 H 0.597770 0.896890 0.487767 0.073 Uiso 1 1 calc R U . . .
C5 C 0.7384(5) 0.7498(4) 0.4797(4) 0.0639(14) Uani 1 1 d . . . . .
H5 H 0.770009 0.754140 0.412782 0.077 Uiso 1 1 calc R U . . .
C6 C 0.7949(4) 0.6568(4) 0.5326(4) 0.0539(12) Uani 1 1 d . . . . .
H6 H 0.863120 0.598856 0.500755 0.065 Uiso 1 1 calc R U . . .
C7 C 0.8047(4) 0.5449(4) 0.6866(3) 0.0453(10) Uani 1 1 d . . . . .
C8 C 0.9393(4) 0.5006(4) 0.6785(4) 0.0556(12) Uani 1 1 d . . . . .
H8 H 0.994261 0.537080 0.638745 0.067 Uiso 1 1 calc R U . . .
C9 C 0.9935(5) 0.4031(4) 0.7284(4) 0.0610(13) Uani 1 1 d . . . . .
H9 H 1.083608 0.374272 0.722609 0.073 Uiso 1 1 calc R U . . .
C10 C 0.9109(5) 0.3508(4) 0.7861(4) 0.0622(14) Uani 1 1 d . . . . .
H10 H 0.945579 0.285720 0.820291 0.075 Uiso 1 1 calc R U . . .
C11 C 0.7776(5) 0.3923(4) 0.7947(4) 0.0552(12) Uani 1 1 d . . . . .
H11 H 0.724604 0.354371 0.834886 0.066 Uiso 1 1 calc R U . . .
C12 C 0.7184(4) 0.4906(3) 0.7447(3) 0.0438(10) Uani 1 1 d . . . . .
C13 C 0.5071(4) 0.4755(4) 0.8192(4) 0.0559(12) Uani 1 1 d . . . . .
H13A H 0.527185 0.469480 0.880242 0.067 Uiso 1 1 calc R U . . .
H13B H 0.530487 0.402480 0.800656 0.067 Uiso 1 1 calc R U . . .
C20 C 0.4782(4) 0.9267(3) 0.6727(3) 0.0451(10) Uani 1 1 d . . . . .
C21 C 0.5017(5) 1.0090(4) 0.6996(4) 0.0626(14) Uani 1 1 d . . . . .
H21 H 0.588124 1.004679 0.690594 0.075 Uiso 1 1 calc R U . . .
C22 C 0.3977(6) 1.0998(4) 0.7406(4) 0.0677(15) Uani 1 1 d . . . . .
H22 H 0.414045 1.155856 0.758810 0.081 Uiso 1 1 calc R U . . .
C23 C 0.2722(5) 1.1042(4) 0.7531(4) 0.0588(13) Uani 1 1 d . . . . .
H23 H 0.202279 1.163284 0.781799 0.071 Uiso 1 1 calc R U . . .
C24 C 0.2461(5) 1.0230(4) 0.7242(4) 0.0544(12) Uani 1 1 d . . . . .
H24 H 0.159027 1.030124 0.731824 0.065 Uiso 1 1 calc R U . . .
C25 C 0.3482(4) 0.9294(4) 0.6834(3) 0.0455(10) Uani 1 1 d . . . . .
C26 C 0.1897(4) 0.8623(4) 0.6662(4) 0.0565(12) Uani 1 1 d . . . . .
H26A H 0.155458 0.926726 0.626003 0.068 Uiso 1 1 calc R U . . .
H26B H 0.139825 0.875896 0.732706 0.068 Uiso 1 1 calc R U . . .
I1 I 0.3974(4) 0.4184(2) 0.6080(3) 0.0601(8) Uani 0.57(3) 1 d . . P C 1
I1A I 0.3714(15) 0.4326(9) 0.5973(7) 0.0881(15) Uani 0.43(3) 1 d . . P C 2
C33 C 0.1914(12) 1.0119(13) 1.0129(9) 0.114(3) Uani 0.749(13) 1 d D U P D 1
H33 H 0.153820 1.062421 0.967968 0.137 Uiso 0.749(13) 1 calc R U P D 1
C34 C 0.3247(12) 0.9762(13) 0.9988(9) 0.115(3) Uani 0.749(13) 1 d D U P D 1
H34 H 0.377689 0.995809 0.941145 0.138 Uiso 0.749(13) 1 calc R U P D 1
C35 C 0.3814(12) 0.9116(12) 1.0694(8) 0.115(3) Uani 0.749(13) 1 d D U P D 1
H35 H 0.471668 0.890616 1.061298 0.138 Uiso 0.749(13) 1 calc R U P D 1
C36 C 0.3014(12) 0.8782(12) 1.1531(9) 0.109(3) Uani 0.749(13) 1 d D U P D 1
H36 H 0.337361 0.837203 1.202818 0.131 Uiso 0.749(13) 1 calc R U P D 1
C37 C 0.1684(13) 0.9061(12) 1.1621(10) 0.104(3) Uani 0.749(13) 1 d D U P D 1
H37 H 0.116459 0.878740 1.215639 0.124 Uiso 0.749(13) 1 calc R U P D 1
C38 C 0.1117(13) 0.9744(13) 1.0921(9) 0.103(3) Uani 0.749(13) 1 d D U P D 1
H38 H 0.021951 0.994422 1.098571 0.123 Uiso 0.749(13) 1 calc R U P D 1
C33A C 0.274(4) 1.036(3) 1.022(2) 0.115(4) Uani 0.251(13) 1 d D U P D 2
H33A H 0.299734 1.081600 0.969052 0.138 Uiso 0.251(13) 1 calc R U P D 2
C34A C 0.349(3) 0.986(3) 1.084(2) 0.113(4) Uani 0.251(13) 1 d D U P D 2
H34A H 0.403448 1.018098 1.095447 0.135 Uiso 0.251(13) 1 calc R U P D 2
C35A C 0.345(3) 0.887(3) 1.132(3) 0.111(4) Uani 0.251(13) 1 d D U P D 2
H35A H 0.419554 0.828224 1.137887 0.133 Uiso 0.251(13) 1 calc R U P D 2
C36A C 0.217(4) 0.886(4) 1.169(3) 0.104(4) Uani 0.251(13) 1 d D U P D 2
H36A H 0.193301 0.846379 1.226231 0.125 Uiso 0.251(13) 1 calc R U P D 2
C37A C 0.126(3) 0.946(4) 1.117(3) 0.108(4) Uani 0.251(13) 1 d D U P D 2
H37A H 0.043454 0.938259 1.134672 0.129 Uiso 0.251(13) 1 calc R U P D 2
C38A C 0.158(3) 1.017(4) 1.040(3) 0.113(4) Uani 0.251(13) 1 d D U P D 2
H38A H 0.100830 1.051321 1.001386 0.135 Uiso 0.251(13) 1 calc R U P D 2
C14A C 0.2763(10) 0.4284(9) 0.8947(9) 0.078(3) Uani 0.593(11) 1 d D U P A 2
H14A H 0.325394 0.371716 0.848744 0.094 Uiso 0.593(11) 1 calc R U P A 2
C15A C 0.1331(11) 0.4500(12) 0.9022(10) 0.100(4) Uani 0.593(11) 1 d D U P A 2
H15D H 0.113376 0.384275 0.925328 0.150 Uiso 0.593(11) 1 calc R U P A 2
H15E H 0.117126 0.473927 0.839778 0.150 Uiso 0.593(11) 1 calc R U P A 2
H15F H 0.077934 0.505312 0.946405 0.150 Uiso 0.593(11) 1 calc R U P A 2
C16A C 0.3183(14) 0.3780(14) 0.9862(10) 0.098(5) Uani 0.593(11) 1 d D U P A 2
H16D H 0.297817 0.312407 1.006897 0.146 Uiso 0.593(11) 1 calc R U P A 2
H16E H 0.272194 0.428387 1.035806 0.146 Uiso 0.593(11) 1 calc R U P A 2
H16F H 0.411465 0.361342 0.973734 0.146 Uiso 0.593(11) 1 calc R U P A 2
C17A C 0.2859(16) 0.6374(10) 0.9324(8) 0.063(3) Uani 0.593(11) 1 d D U P A 2
H17A H 0.304201 0.590174 0.989767 0.076 Uiso 0.593(11) 1 calc R U P A 2
C18A C 0.1412(17) 0.7054(13) 0.9589(10) 0.078(4) Uani 0.593(11) 1 d D U P A 2
H18D H 0.117184 0.745931 0.902149 0.117 Uiso 0.593(11) 1 calc R U P A 2
H18E H 0.124516 0.754838 1.005736 0.117 Uiso 0.593(11) 1 calc R U P A 2
H18F H 0.090005 0.658668 0.985562 0.117 Uiso 0.593(11) 1 calc R U P A 2
C19A C 0.369(2) 0.7081(17) 0.9084(13) 0.079(5) Uani 0.593(11) 1 d D U P A 2
H19D H 0.460686 0.663729 0.890125 0.119 Uiso 0.593(11) 1 calc R U P A 2
H19E H 0.352249 0.745974 0.963930 0.119 Uiso 0.593(11) 1 calc R U P A 2
H19F H 0.348219 0.759955 0.855920 0.119 Uiso 0.593(11) 1 calc R U P A 2
C27A C 0.2242(15) 0.7468(11) 0.4967(7) 0.075(3) Uani 0.442(11) 1 d D U P B 2
H27A H 0.320515 0.716704 0.482177 0.089 Uiso 0.442(11) 1 calc R U P B 2
C28A C 0.194(2) 0.8633(13) 0.4489(13) 0.109(5) Uani 0.442(11) 1 d D U P B 2
H28D H 0.101070 0.902299 0.468820 0.163 Uiso 0.442(11) 1 calc R U P B 2
H28E H 0.222106 0.860632 0.379979 0.163 Uiso 0.442(11) 1 calc R U P B 2
H28F H 0.240364 0.899753 0.468194 0.163 Uiso 0.442(11) 1 calc R U P B 2
C29A C 0.189(2) 0.6722(13) 0.4563(14) 0.080(4) Uani 0.442(11) 1 d D U P B 2
H29D H 0.096082 0.701510 0.460426 0.121 Uiso 0.442(11) 1 calc R U P B 2
H29E H 0.208404 0.602780 0.492225 0.121 Uiso 0.442(11) 1 calc R U P B 2
H29F H 0.237975 0.663473 0.389952 0.121 Uiso 0.442(11) 1 calc R U P B 2
C30A C -0.0144(8) 0.7762(17) 0.6632(13) 0.061(3) Uani 0.442(11) 1 d D U P B 2
H30A H -0.028807 0.723154 0.633100 0.073 Uiso 0.442(11) 1 calc R U P B 2
C31A C -0.0930(18) 0.8900(19) 0.6275(14) 0.083(5) Uani 0.442(11) 1 d D U P B 2
H31D H -0.185088 0.899279 0.647157 0.124 Uiso 0.442(11) 1 calc R U P B 2
H31E H -0.064109 0.898077 0.558332 0.124 Uiso 0.442(11) 1 calc R U P B 2
H31F H -0.079138 0.943975 0.654659 0.124 Uiso 0.442(11) 1 calc R U P B 2
C32A C -0.0665(18) 0.7586(19) 0.7727(13) 0.081(5) Uani 0.442(11) 1 d D U P B 2
H32D H -0.040301 0.800619 0.804669 0.121 Uiso 0.442(11) 1 calc R U P B 2
H32E H -0.030919 0.682887 0.792208 0.121 Uiso 0.442(11) 1 calc R U P B 2
H32F H -0.160895 0.781370 0.789848 0.121 Uiso 0.442(11) 1 calc R U P B 2

loop_
_atom_site_aniso_label
_atom_site_aniso_U_11
_atom_site_aniso_U_22
_atom_site_aniso_U_33
_atom_site_aniso_U_23
_atom_site_aniso_U_13
_atom_site_aniso_U_12
La1 0.04050(14) 0.04920(17) 0.03456(15) -0.00746(11) -0.01055(9) -0.01007(10)
Ni1 0.0503(3) 0.0621(4) 0.0516(4) -0.0107(3) -0.0150(3) -0.0203(3)
P1 0.0497(6) 0.0706(9) 0.0477(7) 0.0009(6) -0.0121(5) -0.0278(6)
C14 0.067(6) 0.093(6) 0.064(6) 0.006(5) -0.008(5) -0.041(5)
C15 0.113(9) 0.111(10) 0.065(8) 0.008(8) -0.011(7) -0.063(8)
C16 0.104(10) 0.101(10) 0.047(8) 0.008(7) -0.007(7) -0.054(8)
C17 0.066(5) 0.085(6) 0.032(5) -0.003(5) -0.010(5) -0.026(5)
C18 0.079(8) 0.090(10) 0.035(9) 0.004(8) -0.008(7) -0.018(8)
C19 0.083(8) 0.095(9) 0.033(10) -0.014(8) -0.006(8) -0.043(7)
P2 0.0468(6) 0.0675(8) 0.0560(8) -0.0084(6) -0.0200(5) -0.0175(6)
C27 0.078(5) 0.086(6) 0.056(4) -0.003(4) -0.035(4) -0.022(4)
C28 0.100(8) 0.109(9) 0.067(7) -0.006(6) -0.029(6) -0.016(7)
C29 0.108(9) 0.105(10) 0.082(7) -0.012(7) -0.046(7) -0.025(8)
C30 0.053(4) 0.083(5) 0.075(6) -0.005(5) -0.020(4) -0.019(4)
C31 0.047(5) 0.102(7) 0.103(10) -0.006(9) -0.023(7) -0.010(5)
C32 0.058(7) 0.106(10) 0.085(8) -0.002(8) -0.005(6) -0.023(7)
N1 0.0479(19) 0.048(2) 0.041(2) 0.0001(16) -0.0126(15) -0.0176(16)
N2 0.0413(18) 0.054(2) 0.042(2) -0.0071(17) -0.0100(15) -0.0098(16)
C1 0.0349(19) 0.048(2) 0.045(2) -0.0020(19) -0.0108(17) -0.0132(17)
C2 0.041(2) 0.049(2) 0.043(2) -0.0035(19) -0.0123(17) -0.0148(18)
C3 0.037(2) 0.045(2) 0.057(3) -0.001(2) -0.0133(19) -0.0144(18)
C4 0.070(3) 0.052(3) 0.051(3) 0.009(2) -0.019(2) -0.014(2)
C5 0.078(3) 0.065(3) 0.036(3) 0.002(2) -0.007(2) -0.020(3)
C6 0.044(2) 0.059(3) 0.048(3) -0.007(2) -0.0026(19) -0.013(2)
C7 0.042(2) 0.046(2) 0.043(2) -0.009(2) -0.0082(18) -0.0096(18)
C8 0.046(2) 0.055(3) 0.058(3) -0.010(2) -0.011(2) -0.009(2)
C9 0.043(2) 0.059(3) 0.068(3) -0.010(3) -0.019(2) 0.002(2)
C10 0.064(3) 0.053(3) 0.054(3) 0.004(2) -0.024(2) 0.001(2)
C11 0.059(3) 0.050(3) 0.046(3) 0.001(2) -0.012(2) -0.010(2)
C12 0.047(2) 0.041(2) 0.041(2) -0.0082(18) -0.0137(18) -0.0077(18)
C13 0.055(3) 0.054(3) 0.056(3) 0.010(2) -0.019(2) -0.018(2)
C20 0.045(2) 0.036(2) 0.049(3) 0.0001(19) -0.0151(19) -0.0088(17)
C21 0.058(3) 0.045(3) 0.086(4) -0.001(3) -0.027(3) -0.015(2)
C22 0.081(4) 0.040(3) 0.085(4) -0.009(3) -0.034(3) -0.012(2)
C23 0.061(3) 0.046(3) 0.057(3) -0.001(2) -0.016(2) -0.006(2)
C24 0.050(2) 0.054(3) 0.050(3) -0.006(2) -0.013(2) -0.006(2)
C25 0.051(2) 0.047(3) 0.036(2) 0.0021(19) -0.0156(18) -0.0137(19)
C26 0.044(2) 0.059(3) 0.064(3) -0.011(2) -0.013(2) -0.014(2)
I1 0.0898(11) 0.0489(15) 0.0389(7) -0.0100(5) -0.0041(6) -0.0283(9)
I1A 0.114(3) 0.107(2) 0.0529(17) -0.0283(17) 0.0084(17) -0.062(2)
C33 0.134(6) 0.132(5) 0.081(5) 0.003(5) -0.025(5) -0.056(5)
C34 0.132(5) 0.131(6) 0.089(5) 0.003(5) -0.018(5) -0.066(5)
C35 0.128(5) 0.134(6) 0.098(5) -0.006(5) -0.026(5) -0.065(5)
C36 0.128(6) 0.131(5) 0.087(5) -0.002(4) -0.025(5) -0.067(5)
C37 0.129(6) 0.122(5) 0.075(5) -0.005(4) -0.024(5) -0.062(5)
C38 0.126(5) 0.122(6) 0.073(5) -0.006(4) -0.022(4) -0.060(5)
C33A 0.131(6) 0.132(6) 0.089(6) 0.001(6) -0.020(6) -0.063(6)
C34A 0.128(6) 0.132(6) 0.092(6) -0.004(6) -0.023(6) -0.068(6)
C35A 0.128(6) 0.131(6) 0.086(6) -0.001(5) -0.025(6) -0.064(6)
C36A 0.127(6) 0.124(6) 0.078(6) -0.005(5) -0.024(6) -0.064(6)
C37A 0.129(6) 0.126(6) 0.078(6) -0.005(5) -0.022(6) -0.060(6)
C38A 0.131(6) 0.129(6) 0.082(6) 0.001(5) -0.020(6) -0.059(6)
C14A 0.074(5) 0.098(6) 0.066(5) 0.012(5) -0.011(4) -0.046(4)
C15A 0.085(6) 0.124(8) 0.107(8) 0.020(7) -0.029(6) -0.063(6)
C16A 0.103(8) 0.111(9) 0.066(8) 0.028(7) -0.008(6) -0.050(7)
C17A 0.066(4) 0.086(5) 0.031(4) 0.005(4) -0.008(4) -0.027(4)
C18A 0.068(5) 0.109(9) 0.033(7) 0.007(6) 0.000(5) -0.019(6)
C19A 0.093(7) 0.104(8) 0.034(8) -0.009(7) 0.001(6) -0.041(6)
C27A 0.077(6) 0.086(6) 0.058(5) -0.009(5) -0.030(5) -0.012(5)
C28A 0.131(10) 0.104(10) 0.080(8) -0.001(8) -0.031(8) -0.027(9)
C29A 0.104(10) 0.080(9) 0.060(7) -0.022(7) -0.047(7) -0.006(8)
C30A 0.048(4) 0.077(5) 0.073(6) -0.014(5) -0.022(4) -0.029(4)
C31A 0.052(7) 0.098(8) 0.090(10) -0.004(10) -0.023(8) -0.015(6)
C32A 0.050(7) 0.097(11) 0.080(8) 0.009(8) -0.022(6) -0.012(7)

loop_
_atom_type_symbol
_atom_type_description
_atom_type_scat_dispersion_real
_atom_type_scat_dispersion_imag
_atom_type_scat_source
C C 0.0033 0.0016 'International Tables Vol C Tables 4.2.6.8 and 6.1.1.4'
H H 0.0000 0.0000 'International Tables Vol C Tables 4.2.6.8 and 6.1.1.4'
I I -0.4742 1.8119 'International Tables Vol C Tables 4.2.6.8 and 6.1.1.4'
La La -0.2871 2.4523 'International Tables Vol C Tables 4.2.6.8 and 6.1.1.4'
N N 0.0061 0.0033 'International Tables Vol C Tables 4.2.6.8 and 6.1.1.4'
Ni Ni 0.3393 1.1124 'International Tables Vol C Tables 4.2.6.8 and 6.1.1.4'
P P 0.1023 0.0942 'International Tables Vol C Tables 4.2.6.8 and 6.1.1.4'

loop_
_geom_angle_atom_site_label_1
_geom_angle_atom_site_label_2
_geom_angle_atom_site_label_3
_geom_angle
_geom_angle_site_symmetry_1
_geom_angle_site_symmetry_3
_geom_angle_publ_flag
Ni1 La1 P1 39.78(3) . . ?
Ni1 La1 P2 40.77(6) . . ?
Ni1 La1 C1 149.45(9) . . ?
Ni1 La1 C2 140.36(10) . . ?
Ni1 La1 C3 141.83(9) . . ?
Ni1 La1 I1 44.73(7) . . ?
Ni1 La1 I1 106.24(8) . 2_666 ?
Ni1 La1 I1A 109.19(18) . 2_666 ?
P1 La1 I1 63.38(8) . . ?
P2 La1 P1 73.26(6) . . ?
P2 La1 I1 97.78(9) . 2_666 ?
P2 La1 I1 73.16(9) . . ?
N1 La1 Ni1 89.09(11) . . ?
N1 La1 P1 52.89(11) . . ?
N1 La1 P2 126.15(9) . . ?
N1 La1 N2 121.02(13) . . ?
N1 La1 C1 60.64(12) . . ?
N1 La1 C2 68.20(14) . . ?
N1 La1 C3 94.79(14) . . ?
N1 La1 I1 82.38(13) . . ?
N1 La1 I1 118.78(13) . 2_666 ?
N1 La1 I1A 113.3(3) . 2_666 ?
N2 La1 Ni1 85.66(12) . . ?
N2 La1 P1 92.21(11) . . ?
N2 La1 P2 54.26(9) . . ?
N2 La1 C1 105.64(14) . . ?
N2 La1 C2 79.73(15) . . ?
N2 La1 C3 59.95(15) . . ?
N2 La1 I1 119.03(11) . 2_666 ?
N2 La1 I1 126.88(14) . . ?
N2 La1 I1A 123.8(3) . 2_666 ?
C1 La1 P1 110.35(10) . . ?
C1 La1 P2 159.89(9) . . ?
C1 La1 I1 93.11(12) . 2_666 ?
C1 La1 I1 126.60(11) . . ?
C1 La1 I1A 88.3(3) . 2_666 ?
C2 La1 P1 103.90(12) . . ?
C2 La1 P2 133.25(10) . . ?
C2 La1 C1 27.13(12) . . ?
C2 La1 C3 26.99(12) . . ?
C2 La1 I1 148.64(11) . . ?
C2 La1 I1 113.10(13) . 2_666 ?
C2 La1 I1A 109.6(2) . 2_666 ?
C3 La1 P1 119.73(11) . . ?
C3 La1 P2 113.42(10) . . ?
C3 La1 C1 47.03(12) . . ?
C3 La1 I1 173.08(10) . . ?
C3 La1 I1 104.93(11) . 2_666 ?
C3 La1 I1A 103.99(15) . 2_666 ?
I1 La1 P1 134.50(9) 2_666 . ?
I1 La1 I1 71.28(10) 2_666 . ?
I1A La1 P1 133.93(13) 2_666 . ?
I1A La1 P2 103.4(3) 2_666 . ?
La1 Ni1 I1 91.81(12) . . ?
La1 Ni1 I1A 95.0(2) . . ?
P1 Ni1 La1 92.55(7) . . ?
P1 Ni1 I1 102.46(11) . . ?
P1 Ni1 I1A 109.3(4) . . ?
P2 Ni1 La1 89.59(9) . . ?
P2 Ni1 P1 134.70(6) . . ?
P2 Ni1 I1 122.71(12) . . ?
P2 Ni1 I1A 115.5(4) . . ?
Ni1 P1 La1 47.67(7) . . ?
C14 P1 La1 160.7(5) . . ?
C14 P1 Ni1 116.7(5) . . ?
C17 P1 La1 100.2(6) . . ?
C17 P1 Ni1 118.0(7) . . ?
C17 P1 C14 97.8(8) . . ?
C13 P1 La1 73.70(17) . . ?
C13 P1 Ni1 111.07(18) . . ?
C13 P1 C14 108.8(6) . . ?
C13 P1 C17 102.8(8) . . ?
C13 P1 C14A 96.3(4) . . ?
C13 P1 C17A 102.4(6) . . ?
C14A P1 La1 144.7(4) . . ?
C14A P1 Ni1 110.8(4) . . ?
C17A P1 La1 109.6(4) . . ?
C17A P1 Ni1 126.3(5) . . ?
C17A P1 C14A 105.6(6) . . ?
P1 C14 H14 106.5 . . ?
C15 C14 P1 108.2(10) . . ?
C15 C14 H14 106.5 . . ?
C16 C14 P1 117.9(11) . . ?
C16 C14 H14 106.5 . . ?
C16 C14 C15 110.5(13) . . ?
C14 C15 H15A 109.5 . . ?
C14 C15 H15B 109.5 . . ?
C14 C15 H15C 109.5 . . ?
H15A C15 H15B 109.5 . . ?
H15A C15 H15C 109.5 . . ?
H15B C15 H15C 109.5 . . ?
C14 C16 H16A 109.5 . . ?
C14 C16 H16B 109.5 . . ?
C14 C16 H16C 109.5 . . ?
H16A C16 H16B 109.5 . . ?
H16A C16 H16C 109.5 . . ?
H16B C16 H16C 109.5 . . ?
P1 C17 H17 106.6 . . ?
C18 C17 P1 112.2(12) . . ?
C18 C17 H17 106.6 . . ?
C19 C17 P1 115.0(12) . . ?
C19 C17 H17 106.6 . . ?
C19 C17 C18 109.3(15) . . ?
C17 C18 H18A 109.5 . . ?
C17 C18 H18B 109.5 . . ?
C17 C18 H18C 109.5 . . ?
H18A C18 H18B 109.5 . . ?
H18A C18 H18C 109.5 . . ?
H18B C18 H18C 109.5 . . ?
C17 C19 H19A 109.5 . . ?
C17 C19 H19B 109.5 . . ?
C17 C19 H19C 109.5 . . ?
H19A C19 H19B 109.5 . . ?
H19A C19 H19C 109.5 . . ?
H19B C19 H19C 109.5 . . ?
Ni1 P2 La1 49.64(4) . . ?
C27 P2 La1 102.5(3) . . ?
C27 P2 Ni1 129.5(4) . . ?
C30 P2 La1 157.5(5) . . ?
C30 P2 Ni1 110.8(5) . . ?
C30 P2 C27 99.2(6) . . ?
C26 P2 La1 77.21(15) . . ?
C26 P2 Ni1 109.19(19) . . ?
C26 P2 C27 101.1(4) . . ?
C26 P2 C30 104.1(7) . . ?
C26 P2 C27A 107.8(5) . . ?
C26 P2 C30A 106.7(7) . . ?
C27A P2 La1 85.1(5) . . ?
C27A P2 Ni1 109.6(4) . . ?
C30A P2 La1 166.2(6) . . ?
C30A P2 Ni1 117.3(6) . . ?
C30A P2 C27A 105.7(7) . . ?
P2 C27 H27 105.9 . . ?
C28 C27 P2 111.6(7) . . ?
C28 C27 H27 105.9 . . ?
C29 C27 P2 111.2(10) . . ?
C29 C27 H27 105.9 . . ?
C29 C27 C28 115.7(11) . . ?
C27 C28 H28A 109.5 . . ?
C27 C28 H28B 109.5 . . ?
C27 C28 H28C 109.5 . . ?
H28A C28 H28B 109.5 . . ?
H28A C28 H28C 109.5 . . ?
H28B C28 H28C 109.5 . . ?
C27 C29 H29A 109.5 . . ?
C27 C29 H29B 109.5 . . ?
C27 C29 H29C 109.5 . . ?
H29A C29 H29B 109.5 . . ?
H29A C29 H29C 109.5 . . ?
H29B C29 H29C 109.5 . . ?
P2 C30 H30 104.6 . . ?
C31 C30 P2 115.5(10) . . ?
C31 C30 H30 104.6 . . ?
C32 C30 P2 113.0(9) . . ?
C32 C30 H30 104.6 . . ?
C32 C30 C31 113.2(11) . . ?
C30 C31 H31A 109.5 . . ?
C30 C31 H31B 109.5 . . ?
C30 C31 H31C 109.5 . . ?
H31A C31 H31B 109.5 . . ?
H31A C31 H31C 109.5 . . ?
H31B C31 H31C 109.5 . . ?
C30 C32 H32A 109.5 . . ?
C30 C32 H32B 109.5 . . ?
C30 C32 H32C 109.5 . . ?
H32A C32 H32B 109.5 . . ?
H32A C32 H32C 109.5 . . ?
H32B C32 H32C 109.5 . . ?
C12 N1 La1 128.5(3) . . ?
C12 N1 C13 112.5(4) . . ?
C13 N1 La1 117.5(3) . . ?
C25 N2 La1 130.7(3) . . ?
C25 N2 C26 112.8(4) . . ?
C26 N2 La1 115.6(3) . . ?
C2 C1 La1 70.5(2) . . ?
C2 C1 C7 121.7(4) . . ?
C6 C1 La1 91.0(3) . . ?
C6 C1 C2 118.1(4) . . ?
C6 C1 C7 120.1(4) . . ?
C7 C1 La1 105.1(3) . . ?
La1 C2 H2 105.8 . . ?
C1 C2 La1 82.3(3) . . ?
C1 C2 H2 119.6 . . ?
C3 C2 La1 82.2(3) . . ?
C3 C2 C1 120.7(4) . . ?
C3 C2 H2 119.6 . . ?
C2 C3 La1 70.8(3) . . ?
C2 C3 C20 121.2(4) . . ?
C4 C3 La1 90.4(3) . . ?
C4 C3 C2 119.2(4) . . ?
C4 C3 C20 119.6(4) . . ?
C20 C3 La1 108.1(3) . . ?
C3 C4 H4 120.0 . . ?
C5 C4 C3 120.0(5) . . ?
C5 C4 H4 120.0 . . ?
C4 C5 H5 119.6 . . ?
C4 C5 C6 120.9(5) . . ?
C6 C5 H5 119.6 . . ?
C1 C6 C5 120.9(4) . . ?
C1 C6 H6 119.6 . . ?
C5 C6 H6 119.6 . . ?
C8 C7 C1 119.6(4) . . ?
C8 C7 C12 120.8(4) . . ?
C12 C7 C1 119.6(4) . . ?
C7 C8 H8 119.2 . . ?
C9 C8 C7 121.5(5) . . ?
C9 C8 H8 119.2 . . ?
C8 C9 H9 120.9 . . ?
C10 C9 C8 118.2(4) . . ?
C10 C9 H9 120.9 . . ?
C9 C10 H10 119.3 . . ?
C9 C10 C11 121.4(5) . . ?
C11 C10 H10 119.3 . . ?
C10 C11 H11 118.9 . . ?
C10 C11 C12 122.3(5) . . ?
C12 C11 H11 118.9 . . ?
N1 C12 C7 119.4(4) . . ?
N1 C12 C11 124.8(4) . . ?
C11 C12 C7 115.7(4) . . ?
P1 C13 H13A 109.3 . . ?
P1 C13 H13B 109.3 . . ?
N1 C13 P1 111.8(3) . . ?
N1 C13 H13A 109.3 . . ?
N1 C13 H13B 109.3 . . ?
H13A C13 H13B 107.9 . . ?
C21 C20 C3 120.2(4) . . ?
C21 C20 C25 122.1(4) . . ?
C25 C20 C3 117.5(4) . . ?
C20 C21 H21 119.5 . . ?
C20 C21 C22 120.9(5) . . ?
C22 C21 H21 119.5 . . ?
C21 C22 H22 120.8 . . ?
C23 C22 C21 118.4(5) . . ?
C23 C22 H22 120.8 . . ?
C22 C23 H23 119.2 . . ?
C22 C23 C24 121.6(5) . . ?
C24 C23 H23 119.2 . . ?
C23 C24 H24 119.1 . . ?
C23 C24 C25 121.7(5) . . ?
C25 C24 H24 119.1 . . ?
N2 C25 C20 119.8(4) . . ?
N2 C25 C24 125.0(4) . . ?
C24 C25 C20 115.1(4) . . ?
P2 C26 H26A 109.1 . . ?
P2 C26 H26B 109.1 . . ?
N2 C26 P2 112.3(3) . . ?
N2 C26 H26A 109.1 . . ?
N2 C26 H26B 109.1 . . ?
H26A C26 H26B 107.9 . . ?
La1 I1 La1 108.72(10) 2_666 . ?
Ni1 I1 La1 43.47(8) . . ?
Ni1 I1 La1 136.83(12) . 2_666 ?
Ni1 I1A La1 143.9(4) . 2_666 ?
C34 C33 H33 119.4 . . ?
C34 C33 C38 121.3(13) . . ?
C38 C33 H33 119.4 . . ?
C33 C34 H34 119.7 . . ?
C33 C34 C35 120.5(12) . . ?
C35 C34 H34 119.7 . . ?
C34 C35 H35 120.5 . . ?
C34 C35 C36 118.9(12) . . ?
C36 C35 H35 120.5 . . ?
C35 C36 H36 120.1 . . ?
C37 C36 C35 119.7(12) . . ?
C37 C36 H36 120.1 . . ?
C36 C37 H37 119.7 . . ?
C36 C37 C38 120.6(12) . . ?
C38 C37 H37 119.7 . . ?
C33 C38 C37 118.4(12) . . ?
C33 C38 H38 120.8 . . ?
C37 C38 H38 120.8 . . ?
C34A C33A H33A 121.8 . . ?
C34A C33A C38A 116(2) . . ?
C38A C33A H33A 121.8 . . ?
C33A C34A H34A 120.2 . . ?
C33A C34A C35A 120(2) . . ?
C35A C34A H34A 120.2 . . ?
C34A C35A H35A 123.7 . . ?
C34A C35A C36A 113(2) . . ?
C36A C35A H35A 123.7 . . ?
C35A C36A H36A 121.0 . . ?
C37A C36A C35A 118(2) . . ?
C37A C36A H36A 121.0 . . ?
C36A C37A H37A 120.1 . . ?
C36A C37A C38A 120(2) . . ?
C38A C37A H37A 120.1 . . ?
C33A C38A C37A 120(2) . . ?
C33A C38A H38A 120.1 . . ?
C37A C38A H38A 120.1 . . ?
P1 C14A H14A 104.3 . . ?
C15A C14A P1 112.2(8) . . ?
C15A C14A H14A 104.3 . . ?
C15A C14A C16A 114.8(10) . . ?
C16A C14A P1 115.2(9) . . ?
C16A C14A H14A 104.3 . . ?
C14A C15A H15D 109.5 . . ?
C14A C15A H15E 109.5 . . ?
C14A C15A H15F 109.5 . . ?
H15D C15A H15E 109.5 . . ?
H15D C15A H15F 109.5 . . ?
H15E C15A H15F 109.5 . . ?
C14A C16A H16D 109.5 . . ?
C14A C16A H16E 109.5 . . ?
C14A C16A H16F 109.5 . . ?
H16D C16A H16E 109.5 . . ?
H16D C16A H16F 109.5 . . ?
H16E C16A H16F 109.5 . . ?
P1 C17A H17A 107.2 . . ?
C18A C17A P1 112.2(9) . . ?
C18A C17A H17A 107.2 . . ?
C19A C17A P1 112.1(9) . . ?
C19A C17A H17A 107.2 . . ?
C19A C17A C18A 110.7(11) . . ?
C17A C18A H18D 109.5 . . ?
C17A C18A H18E 109.5 . . ?
C17A C18A H18F 109.5 . . ?
H18D C18A H18E 109.5 . . ?
H18D C18A H18F 109.5 . . ?
H18E C18A H18F 109.5 . . ?
C17A C19A H19D 109.5 . . ?
C17A C19A H19E 109.5 . . ?
C17A C19A H19F 109.5 . . ?
H19D C19A H19E 109.5 . . ?
H19D C19A H19F 109.5 . . ?
H19E C19A H19F 109.5 . . ?
P2 C27A H27A 104.6 . . ?
C28A C27A P2 111.4(10) . . ?
C28A C27A H27A 104.6 . . ?
C29A C27A P2 114.3(11) . . ?
C29A C27A H27A 104.6 . . ?
C29A C27A C28A 115.9(13) . . ?
C27A C28A H28D 109.5 . . ?
C27A C28A H28E 109.5 . . ?
C27A C28A H28F 109.5 . . ?
H28D C28A H28E 109.5 . . ?
H28D C28A H28F 109.5 . . ?
H28E C28A H28F 109.5 . . ?
C27A C29A H29D 109.5 . . ?
C27A C29A H29E 109.5 . . ?
C27A C29A H29F 109.5 . . ?
H29D C29A H29E 109.5 . . ?
H29D C29A H29F 109.5 . . ?
H29E C29A H29F 109.5 . . ?
P2 C30A H30A 107.5 . . ?
C31A C30A P2 114.4(11) . . ?
C31A C30A H30A 107.5 . . ?
C32A C30A P2 109.4(11) . . ?
C32A C30A H30A 107.5 . . ?
C32A C30A C31A 110.2(12) . . ?
C30A C31A H31D 109.5 . . ?
C30A C31A H31E 109.5 . . ?
C30A C31A H31F 109.5 . . ?
H31D C31A H31E 109.5 . . ?
H31D C31A H31F 109.5 . . ?
H31E C31A H31F 109.5 . . ?
C30A C32A H32D 109.5 . . ?
C30A C32A H32E 109.5 . . ?
C30A C32A H32F 109.5 . . ?
H32D C32A H32E 109.5 . . ?
H32D C32A H32F 109.5 . . ?
H32E C32A H32F 109.5 . . ?

loop_
_geom_bond_atom_site_label_1
_geom_bond_atom_site_label_2
_geom_bond_distance
_geom_bond_site_symmetry_2
_geom_bond_publ_flag
La1 Ni1 2.528(3) . ?
La1 P1 3.416(3) . ?
La1 P2 3.317(4) . ?
La1 N1 2.455(4) . ?
La1 N2 2.506(4) . ?
La1 C1 3.055(5) . ?
La1 C2 2.906(5) . ?
La1 C3 3.049(5) . ?
La1 I1 3.372(5) 2_666 ?
La1 I1 3.672(5) . ?
La1 I1A 3.299(7) 2_666 ?
Ni1 P1 2.188(3) . ?
Ni1 P2 2.166(2) . ?
Ni1 I1 2.586(4) . ?
Ni1 I1A 2.532(6) . ?
P1 C14 1.881(9) . ?
P1 C17 1.866(9) . ?
P1 C13 1.842(5) . ?
P1 C14A 1.878(9) . ?
P1 C17A 1.856(8) . ?
C14 H14 0.9800 . ?
C14 C15 1.516(13) . ?
C14 C16 1.511(12) . ?
C15 H15A 0.9600 . ?
C15 H15B 0.9600 . ?
C15 H15C 0.9600 . ?
C16 H16A 0.9600 . ?
C16 H16B 0.9600 . ?
C16 H16C 0.9600 . ?
C17 H17 0.9800 . ?
C17 C18 1.513(11) . ?
C17 C19 1.499(12) . ?
C18 H18A 0.9600 . ?
C18 H18B 0.9600 . ?
C18 H18C 0.9600 . ?
C19 H19A 0.9600 . ?
C19 H19B 0.9600 . ?
C19 H19C 0.9600 . ?
P2 C27 1.881(8) . ?
P2 C30 1.864(8) . ?
P2 C26 1.828(6) . ?
P2 C27A 1.872(9) . ?
P2 C30A 1.863(8) . ?
C27 H27 0.9800 . ?
C27 C28 1.539(12) . ?
C27 C29 1.471(12) . ?
C28 H28A 0.9600 . ?
C28 H28B 0.9600 . ?
C28 H28C 0.9600 . ?
C29 H29A 0.9600 . ?
C29 H29B 0.9600 . ?
C29 H29C 0.9600 . ?
C30 H30 0.9800 . ?
C30 C31 1.532(11) . ?
C30 C32 1.523(12) . ?
C31 H31A 0.9600 . ?
C31 H31B 0.9600 . ?
C31 H31C 0.9600 . ?
C32 H32A 0.9600 . ?
C32 H32B 0.9600 . ?
C32 H32C 0.9600 . ?
N1 C12 1.388(5) . ?
N1 C13 1.471(6) . ?
N2 C25 1.380(6) . ?
N2 C26 1.478(6) . ?
C1 C2 1.406(6) . ?
C1 C6 1.374(7) . ?
C1 C7 1.480(6) . ?
C2 H2 0.9300 . ?
C2 C3 1.397(6) . ?
C3 C4 1.382(7) . ?
C3 C20 1.515(6) . ?
C4 H4 0.9300 . ?
C4 C5 1.367(7) . ?
C5 H5 0.9300 . ?
C5 C6 1.382(7) . ?
C6 H6 0.9300 . ?
C7 C8 1.391(6) . ?
C7 C12 1.415(6) . ?
C8 H8 0.9300 . ?
C8 C9 1.390(7) . ?
C9 H9 0.9300 . ?
C9 C10 1.366(8) . ?
C10 H10 0.9300 . ?
C10 C11 1.376(7) . ?
C11 H11 0.9300 . ?
C11 C12 1.413(6) . ?
C13 H13A 0.9700 . ?
C13 H13B 0.9700 . ?
C20 C21 1.364(7) . ?
C20 C25 1.423(6) . ?
C21 H21 0.9300 . ?
C21 C22 1.399(7) . ?
C22 H22 0.9300 . ?
C22 C23 1.360(7) . ?
C23 H23 0.9300 . ?
C23 C24 1.383(7) . ?
C24 H24 0.9300 . ?
C24 C25 1.414(6) . ?
C26 H26A 0.9700 . ?
C26 H26B 0.9700 . ?
C33 H33 0.9300 . ?
C33 C34 1.365(9) . ?
C33 C38 1.376(9) . ?
C34 H34 0.9300 . ?
C34 C35 1.376(9) . ?
C35 H35 0.9300 . ?
C35 C36 1.393(9) . ?
C36 H36 0.9300 . ?
C36 C37 1.383(9) . ?
C37 H37 0.9300 . ?
C37 C38 1.387(9) . ?
C38 H38 0.9300 . ?
C33A H33A 0.9300 . ?
C33A C34A 1.364(13) . ?
C33A C38A 1.378(13) . ?
C34A H34A 0.9300 . ?
C34A C35A 1.380(13) . ?
C35A H35A 0.9300 . ?
C35A C36A 1.394(13) . ?
C36A H36A 0.9300 . ?
C36A C37A 1.383(13) . ?
C37A H37A 0.9300 . ?
C37A C38A 1.384(13) . ?
C38A H38A 0.9300 . ?
C14A H14A 0.9800 . ?
C14A C15A 1.514(12) . ?
C14A C16A 1.516(11) . ?
C15A H15D 0.9600 . ?
C15A H15E 0.9600 . ?
C15A H15F 0.9600 . ?
C16A H16D 0.9600 . ?
C16A H16E 0.9600 . ?
C16A H16F 0.9600 . ?
C17A H17A 0.9800 . ?
C17A C18A 1.511(9) . ?
C17A C19A 1.501(11) . ?
C18A H18D 0.9600 . ?
C18A H18E 0.9600 . ?
C18A H18F 0.9600 . ?
C19A H19D 0.9600 . ?
C19A H19E 0.9600 . ?
C19A H19F 0.9600 . ?
C27A H27A 0.9800 . ?
C27A C28A 1.538(13) . ?
C27A C29A 1.467(12) . ?
C28A H28D 0.9600 . ?
C28A H28E 0.9600 . ?
C28A H28F 0.9600 . ?
C29A H29D 0.9600 . ?
C29A H29E 0.9600 . ?
C29A H29F 0.9600 . ?
C30A H30A 0.9800 . ?
C30A C31A 1.533(12) . ?
C30A C32A 1.531(13) . ?
C31A H31D 0.9600 . ?
C31A H31E 0.9600 . ?
C31A H31F 0.9600 . ?
C32A H32D 0.9600 . ?
C32A H32E 0.9600 . ?
C32A H32F 0.9600 . ?

loop_
_geom_torsion_atom_site_label_1
_geom_torsion_atom_site_label_2
_geom_torsion_atom_site_label_3
_geom_torsion_atom_site_label_4
_geom_torsion
_geom_torsion_site_symmetry_1
_geom_torsion_site_symmetry_2
_geom_torsion_site_symmetry_3
_geom_torsion_site_symmetry_4
_geom_torsion_publ_flag
La1 P1 C14 C15 15(3) . . . . ?
La1 P1 C14 C16 141.2(14) . . . . ?
La1 P1 C17 C18 100.4(13) . . . . ?
La1 P1 C17 C19 -25.3(16) . . . . ?
La1 P1 C13 N1 15.5(3) . . . . ?
La1 P1 C14A C15A -98.3(10) . . . . ?
La1 P1 C14A C16A 127.8(9) . . . . ?
La1 P1 C17A C18A 103.6(8) . . . . ?
La1 P1 C17A C19A -21.7(12) . . . . ?
La1 P2 C27 C28 -25.7(11) . . . . ?
La1 P2 C27 C29 105.1(9) . . . . ?
La1 P2 C30 C31 132.5(13) . . . . ?
La1 P2 C30 C32 0(3) . . . . ?
La1 P2 C26 N2 6.5(3) . . . . ?
La1 P2 C27A C28A -109.8(14) . . . . ?
La1 P2 C27A C29A 116.4(11) . . . . ?
La1 P2 C30A C31A 154(2) . . . . ?
La1 P2 C30A C32A 30(4) . . . . ?
La1 N1 C12 C7 22.8(6) . . . . ?
La1 N1 C12 C11 -153.7(4) . . . . ?
La1 N1 C13 P1 -23.7(5) . . . . ?
La1 N2 C25 C20 15.7(6) . . . . ?
La1 N2 C25 C24 -163.0(3) . . . . ?
La1 N2 C26 P2 -9.3(4) . . . . ?
La1 C1 C2 C3 -76.2(4) . . . . ?
La1 C1 C6 C5 66.2(5) . . . . ?
La1 C1 C7 C8 159.7(4) . . . . ?
La1 C1 C7 C12 -18.8(5) . . . . ?
La1 C2 C3 C4 -79.3(4) . . . . ?
La1 C2 C3 C20 100.0(4) . . . . ?
La1 C3 C4 C5 -68.2(5) . . . . ?
La1 C3 C20 C21 167.6(4) . . . . ?
La1 C3 C20 C25 -16.0(5) . . . . ?
Ni1 P1 C14 C15 47.2(14) . . . . ?
Ni1 P1 C14 C16 173.4(11) . . . . ?
Ni1 P1 C17 C18 53.3(14) . . . . ?
Ni1 P1 C17 C19 -72.5(16) . . . . ?
Ni1 P1 C13 N1 45.6(4) . . . . ?
Ni1 P1 C14A C15A -53.5(11) . . . . ?
Ni1 P1 C14A C16A 172.7(8) . . . . ?
Ni1 P1 C17A C18A 52.3(10) . . . . ?
Ni1 P1 C17A C19A -73.0(12) . . . . ?
Ni1 P2 C27 C28 -73.0(11) . . . . ?
Ni1 P2 C27 C29 57.7(10) . . . . ?
Ni1 P2 C30 C31 159.0(10) . . . . ?
Ni1 P2 C30 C32 26.5(16) . . . . ?
Ni1 P2 C26 N2 45.0(4) . . . . ?
Ni1 P2 C27A C28A -153.7(12) . . . . ?
Ni1 P2 C27A C29A 72.5(11) . . . . ?
Ni1 P2 C30A C31A 171.9(11) . . . . ?
Ni1 P2 C30A C32A 47.7(16) . . . . ?
C14 P1 C17 C18 -72.7(14) . . . . ?
C14 P1 C17 C19 161.6(16) . . . . ?
C14 P1 C13 N1 175.4(6) . . . . ?
C17 P1 C14 C15 174.1(14) . . . . ?
C17 P1 C14 C16 -59.7(15) . . . . ?
C17 P1 C13 N1 -81.6(8) . . . . ?
C27 P2 C30 C31 -62.2(13) . . . . ?
C27 P2 C30 C32 165.3(14) . . . . ?
C27 P2 C26 N2 -94.0(5) . . . . ?
C30 P2 C27 C28 160.0(11) . . . . ?
C30 P2 C27 C29 -69.2(11) . . . . ?
C30 P2 C26 N2 163.4(6) . . . . ?
C1 C2 C3 La1 76.2(4) . . . . ?
C1 C2 C3 C4 -3.1(7) . . . . ?
C1 C2 C3 C20 176.2(4) . . . . ?
C1 C7 C8 C9 -179.7(5) . . . . ?
C1 C7 C12 N1 3.5(6) . . . . ?
C1 C7 C12 C11 -179.8(4) . . . . ?
C2 C1 C6 C5 -2.2(7) . . . . ?
C2 C1 C7 C8 -124.1(5) . . . . ?
C2 C1 C7 C12 57.4(6) . . . . ?
C2 C3 C4 C5 -0.1(8) . . . . ?
C2 C3 C20 C21 89.6(6) . . . . ?
C2 C3 C20 C25 -94.1(5) . . . . ?
C3 C4 C5 C6 2.1(9) . . . . ?
C3 C20 C21 C22 177.0(5) . . . . ?
C3 C20 C25 N2 4.6(6) . . . . ?
C3 C20 C25 C24 -176.5(4) . . . . ?
C4 C3 C20 C21 -91.2(6) . . . . ?
C4 C3 C20 C25 85.2(6) . . . . ?
C4 C5 C6 C1 -0.9(8) . . . . ?
C6 C1 C2 La1 80.3(4) . . . . ?
C6 C1 C2 C3 4.2(6) . . . . ?
C6 C1 C7 C8 59.4(6) . . . . ?
C6 C1 C7 C12 -119.0(5) . . . . ?
C7 C1 C2 La1 -96.2(4) . . . . ?
C7 C1 C2 C3 -172.4(4) . . . . ?
C7 C1 C6 C5 174.4(5) . . . . ?
C7 C8 C9 C10 0.2(8) . . . . ?
C8 C7 C12 N1 -174.9(4) . . . . ?
C8 C7 C12 C11 1.8(7) . . . . ?
C8 C9 C10 C11 0.4(8) . . . . ?
C9 C10 C11 C12 0.2(8) . . . . ?
C10 C11 C12 N1 175.3(5) . . . . ?
C10 C11 C12 C7 -1.2(7) . . . . ?
C12 N1 C13 P1 169.3(3) . . . . ?
C12 C7 C8 C9 -1.3(7) . . . . ?
C13 P1 C14 C15 -79.4(13) . . . . ?
C13 P1 C14 C16 46.8(14) . . . . ?
C13 P1 C17 C18 175.9(12) . . . . ?
C13 P1 C17 C19 50.1(16) . . . . ?
C13 P1 C14A C15A -168.9(10) . . . . ?
C13 P1 C14A C16A 57.3(10) . . . . ?
C13 P1 C17A C18A -179.5(8) . . . . ?
C13 P1 C17A C19A 55.1(11) . . . . ?
C13 N1 C12 C7 -172.0(4) . . . . ?
C13 N1 C12 C11 11.6(6) . . . . ?
C20 C3 C4 C5 -179.4(5) . . . . ?
C20 C21 C22 C23 0.1(9) . . . . ?
C21 C20 C25 N2 -179.1(5) . . . . ?
C21 C20 C25 C24 -0.2(7) . . . . ?
C21 C22 C23 C24 -1.6(9) . . . . ?
C22 C23 C24 C25 2.3(8) . . . . ?
C23 C24 C25 N2 177.5(5) . . . . ?
C23 C24 C25 C20 -1.4(7) . . . . ?
C25 N2 C26 P2 -179.3(3) . . . . ?
C25 C20 C21 C22 0.8(8) . . . . ?
C26 P2 C27 C28 53.5(11) . . . . ?
C26 P2 C27 C29 -175.7(9) . . . . ?
C26 P2 C30 C31 41.8(12) . . . . ?
C26 P2 C30 C32 -90.8(14) . . . . ?
C26 P2 C27A C28A -35.0(15) . . . . ?
C26 P2 C27A C29A -168.7(10) . . . . ?
C26 P2 C30A C31A 49.1(14) . . . . ?
C26 P2 C30A C32A -75.1(15) . . . . ?
C26 N2 C25 C20 -176.2(4) . . . . ?
C26 N2 C25 C24 5.1(7) . . . . ?
C33 C34 C35 C36 4(2) . . . . ?
C34 C33 C38 C37 5(2) . . . . ?
C34 C35 C36 C37 3(2) . . . . ?
C35 C36 C37 C38 -5(2) . . . . ?
C36 C37 C38 C33 1(2) . . . . ?
C38 C33 C34 C35 -8(2) . . . . ?
C33A C34A C35A C36A -45(5) . . . . ?
C34A C33A C38A C37A -2(6) . . . . ?
C34A C35A C36A C37A 34(6) . . . . ?
C35A C36A C37A C38A -10(7) . . . . ?
C36A C37A C38A C33A -7(7) . . . . ?
C38A C33A C34A C35A 30(6) . . . . ?
C14A P1 C13 N1 160.9(5) . . . . ?
C14A P1 C17A C18A -79.3(10) . . . . ?
C14A P1 C17A C19A 155.4(11) . . . . ?
C17A P1 C13 N1 -91.6(6) . . . . ?
C17A P1 C14A C15A 86.4(11) . . . . ?
C17A P1 C14A C16A -47.5(11) . . . . ?
C27A P2 C26 N2 -74.0(6) . . . . ?
C27A P2 C30A C31A -65.5(14) . . . . ?
C27A P2 C30A C32A 170.3(14) . . . . ?
C30A P2 C26 N2 172.7(6) . . . . ?
C30A P2 C27A C28A 78.9(15) . . . . ?
C30A P2 C27A C29A -54.8(13) . . . . ?
